data_2200260
loop_
_publ_author_name
'Kruszynski, Rafal'
'Bartczak, Tadeusz J.'
'Adamczyk, Anna'
'Czakis-Sulikowska, Danuta'
'Ka\/lu\.zna, Joanna'
.

_publ_section_title
;
 Diaquabis(2,4'-bipyridyl-<i>N</i>')dichloromanganese(II)
;
_journal_issue 5
_journal_name_full 'Acta Crystallographica Section E'
_journal_page_first m183
_journal_page_last m185
_journal_paper_doi 10.1107/S1600536801005840
_journal_volume 57
_journal_year 2001
_chemical_formula_iupac '[Mn Cl2 (C10 H8 N2)2 (H2 O)2]'
_chemical_formula_moiety 'C20 H20 Cl2 Mn N4 O2'
_chemical_formula_sum 'C20 H20 Cl2 Mn N4 O2'
_chemical_formula_weight 474.24
_chemical_name_systematic 'Diaquadichloride-Bis(2,4'-Bipyridyl) Manganese(II)'
_space_group_IT_number 2
_symmetry_cell_setting triclinic
_symmetry_space_group_name_Hall '-P 1'
_symmetry_space_group_name_H-M 'P -1'
_audit_creation_method SHELXL-97
_cell_angle_alpha 84.512(10)
_cell_angle_beta 79.866(9)
_cell_angle_gamma 77.834(9)
_cell_formula_units_Z 1
_cell_length_a 6.8000(7)
_cell_length_b 8.6443(8)
_cell_length_c 8.9244(9)
_cell_measurement_reflns_used 3348
_cell_measurement_temperature 291.0(10)
_cell_measurement_theta_max 22
_cell_measurement_theta_min 5
_cell_volume 503.87(9)
_computing_cell_refinement 'CrysAlis RED (UNIL IC & Kuma, 2000)'
_computing_data_collection 'CrysAlis CCD (UNIL IC & Kuma, 2000)'
_computing_data_reduction 'CrysAlis RED '
_computing_molecular_graphics 'XP in SHELXTL/PC (Sheldrick, 1990) and ORTEP-3 (Farrugia, 1997)'
_computing_publication_material SHELXL97
_computing_structure_refinement 'SHELXL97 (Sheldrick, 1997)'
_computing_structure_solution 'SHELXS97 (Sheldrick, 1997)'
_diffrn_ambient_temperature 291.0(10)
_diffrn_measured_fraction_theta_full .997
_diffrn_measured_fraction_theta_max .997
_diffrn_measurement_device_type 'Kuma KM-4 CCD'
_diffrn_measurement_method \w
_diffrn_radiation_monochromator graphite
_diffrn_radiation_source 'fine-focus sealed tube'
_diffrn_radiation_type MoK\a
_diffrn_radiation_wavelength .71073
_diffrn_reflns_av_R_equivalents .0686
_diffrn_reflns_av_sigmaI/netI .0462
_diffrn_reflns_limit_h_max 8
_diffrn_reflns_limit_h_min -8
_diffrn_reflns_limit_k_max 10
_diffrn_reflns_limit_k_min -10
_diffrn_reflns_limit_l_max 10
_diffrn_reflns_limit_l_min -9
_diffrn_reflns_number 4700
_diffrn_reflns_theta_full 25.06
_diffrn_reflns_theta_max 25.06
_diffrn_reflns_theta_min 3.57
_diffrn_standards_decay_% .73
_diffrn_standards_interval_count 50
_diffrn_standards_number 2
_exptl_absorpt_coefficient_mu .945
_exptl_absorpt_correction_T_max .8635
_exptl_absorpt_correction_T_min .7272
_exptl_absorpt_correction_type numerical
_exptl_absorpt_process_details '(X-RED; Stoe & Cie, 1999)'
_exptl_crystal_colour 'light yellow'
_exptl_crystal_density_diffrn 1.563
_exptl_crystal_density_meas ?
_exptl_crystal_density_method 'not measured'
_exptl_crystal_description plate
_exptl_crystal_F_000 243
_exptl_crystal_size_max .36
_exptl_crystal_size_mid .28
_exptl_crystal_size_min .16
_refine_diff_density_max .476
_refine_diff_density_min -.370
_refine_ls_extinction_coef none
_refine_ls_extinction_method none
_refine_ls_goodness_of_fit_ref 1.185
_refine_ls_hydrogen_treatment mixed
_refine_ls_matrix_type full
_refine_ls_number_parameters 163
_refine_ls_number_reflns 1790
_refine_ls_number_restraints 0
_refine_ls_restrained_S_all 1.185
_refine_ls_R_factor_all .0625
_refine_ls_R_factor_gt .0616
_refine_ls_shift/su_max .001
_refine_ls_shift/su_mean .000
_refine_ls_structure_factor_coef Fsqd
_refine_ls_weighting_details 'w = 1/[\s^2^(Fo^2^)+(0.0493P)^2^+1.3653P] where P = (Fo^2^+2Fc^2^)/3'
_refine_ls_weighting_scheme calc
_refine_ls_wR_factor_ref .1627
_reflns_number_gt 1755
_reflns_number_total 1790
_reflns_threshold_expression I>2\s(I)
_cod_data_source_file br6016.cif
_cod_data_source_block s2
_cod_depositor_comments
;
The following automatic conversions were performed:

'_exptl_crystal_density_meas' value 'not measured' was changed to '?'
- the value is perceived as not measured.

Automatic conversion script
Id: cif_fix_values 3008 2015-01-20 13:52:24Z robertas 
;
_cod_database_code 2200260

loop_
_symmetry_equiv_pos_as_xyz
'x, y, z'
'-x, -y, -z'

loop_
_atom_site_label
_atom_site_fract_x
_atom_site_fract_y
_atom_site_fract_z
_atom_site_U_iso_or_equiv
_atom_site_adp_type
_atom_site_calc_flag
_atom_site_refinement_flags
_atom_site_occupancy
_atom_site_disorder_assembly
_atom_site_disorder_group
_atom_site_type_symbol
Mn1 .0000 .0000 .0000 .0364(3) Uani d S 1 . . Mn
Cl1 .28164(19) .13807(13) -.12855(13) .0461(4) Uani d . 1 . . Cl
O1 .2329(6) -.1442(5) .1325(5) .0496(9) Uani d . 1 . . O
N1 .0842(6) -.1715(4) -.1880(4) .0365(8) Uani d . 1 . . N
C1 .1239(8) -.1236(5) -.3357(5) .0424(11) Uani d . 1 . . C
C2 .1782(8) -.2232(5) -.4523(6) .0435(11) Uani d . 1 . . C
C3 .1998(7) -.3864(5) -.4208(5) .0346(9) Uani d . 1 . . C
C4 .1605(8) -.4368(5) -.2684(5) .0402(10) Uani d . 1 . . C
C5 .1041(8) -.3270(5) -.1582(5) .0408(11) Uani d . 1 . . C
C6 .2593(7) -.5000(5) -.5434(5) .0366(10) Uani d . 1 . . C
N2 .2789(6) -.4371(5) -.6885(4) .0421(9) Uani d . 1 . . N
C7 .3369(9) -.5385(7) -.7990(6) .0499(12) Uani d . 1 . . C
C8 .3764(8) -.7006(6) -.7760(6) .0494(13) Uani d . 1 . . C
C9 .3540(9) -.7622(6) -.6308(7) .0510(13) Uani d . 1 . . C
C10 .2950(8) -.6621(6) -.5107(6) .0439(11) Uani d . 1 . . C
H1O .333(10) -.135(8) .115(7) .050 Uiso d . 1 . . H
H4 .180(9) -.526(7) -.241(6) .050 Uiso d . 1 . . H
H10 .278(8) -.710(6) -.414(7) .050 Uiso d . 1 . . H
H8 .417(8) -.756(7) -.849(7) .050 Uiso d . 1 . . H
H7 .347(8) -.498(7) -.893(7) .050 Uiso d . 1 . . H
H5 .093(8) -.354(7) -.057(7) .050 Uiso d . 1 . . H
H9 .383(8) -.861(7) -.604(6) .050 Uiso d . 1 . . H
H2 .207(8) -.181(6) -.543(7) .050 Uiso d . 1 . . H
H1 .111(8) -.032(7) -.360(6) .050 Uiso d . 1 . . H
H1P .258(9) -.210(7) .194(7) .050 Uiso d . 1 . . H

loop_
_atom_site_aniso_label
_atom_site_aniso_U_11
_atom_site_aniso_U_22
_atom_site_aniso_U_33
_atom_site_aniso_U_12
_atom_site_aniso_U_13
_atom_site_aniso_U_23
Mn1 .0523(6) .0263(5) .0314(5) -.0092(4) -.0063(4) -.0030(4)
Cl1 .0608(8) .0392(6) .0407(7) -.0184(5) -.0070(5) .0024(5)
O1 .057(2) .042(2) .049(2) -.0098(18) -.0143(19) .0092(16)
N1 .045(2) .0290(18) .0354(19) -.0075(15) -.0069(16) -.0030(15)
C1 .065(3) .024(2) .038(2) -.009(2) -.009(2) .0004(18)
C2 .064(3) .033(2) .033(2) -.010(2) -.010(2) .0037(19)
C3 .040(2) .031(2) .036(2) -.0083(17) -.0104(18) -.0047(17)
C4 .054(3) .026(2) .041(3) -.008(2) -.007(2) -.0034(19)
C5 .059(3) .033(2) .032(2) -.013(2) -.008(2) -.0003(18)
C6 .040(2) .034(2) .037(2) -.0062(18) -.0081(18) -.0030(18)
N2 .053(2) .039(2) .034(2) -.0073(17) -.0060(17) -.0050(16)
C7 .059(3) .055(3) .033(2) -.007(2) -.004(2) -.008(2)
C8 .054(3) .047(3) .049(3) -.007(2) -.003(2) -.025(2)
C9 .064(3) .032(2) .059(3) -.007(2) -.013(3) -.012(2)
C10 .059(3) .033(2) .042(3) -.013(2) -.009(2) -.004(2)

loop_
_atom_type_symbol
_atom_type_description
_atom_type_scat_dispersion_real
_atom_type_scat_dispersion_imag
_atom_type_scat_source
C C .0033 .0016 'International Tables Vol C Tables 4.2.6.8 and 6.1.1.4'
H H .0000 .0000 'International Tables Vol C Tables 4.2.6.8 and 6.1.1.4'
N N .0061 .0033 'International Tables Vol C Tables 4.2.6.8 and 6.1.1.4'
O O .0106 .0060 'International Tables Vol C Tables 4.2.6.8 and 6.1.1.4'
Cl Cl .1484 .1585 'International Tables Vol C Tables 4.2.6.8 and 6.1.1.4'
Mn Mn .3368 .7283 'International Tables Vol C Tables 4.2.6.8 and 6.1.1.4'

loop_
_geom_angle_atom_site_label_1
_geom_angle_atom_site_label_2
_geom_angle_atom_site_label_3
_geom_angle_site_symmetry_1
_geom_angle_site_symmetry_3
_geom_angle
_geom_angle_publ_flag
O1 Mn1 O1 2 . 180.0 no
O1 Mn1 N1 2 2 92.16(14) no
O1 Mn1 N1 . 2 87.84(14) no
O1 Mn1 N1 2 . 87.84(14) no
O1 Mn1 N1 . . 92.16(14) no
N1 Mn1 N1 2 . 180.0 no
O1 Mn1 Cl1 2 . 94.43(11) no
O1 Mn1 Cl1 . . 85.57(11) no
N1 Mn1 Cl1 2 . 90.89(10) no
N1 Mn1 Cl1 . . 89.11(10) no
O1 Mn1 Cl1 2 2 85.57(11) no
O1 Mn1 Cl1 . 2 94.43(11) no
N1 Mn1 Cl1 2 2 89.11(10) no
N1 Mn1 Cl1 . 2 90.89(10) no
Cl1 Mn1 Cl1 . 2 180.0 no
Mn1 O1 H1O . . 120(5) no
Mn1 O1 H1P . . 148(4) no
H1O O1 H1P . . 92(7) no
C5 N1 C1 . . 115.8(4) no
C5 N1 Mn1 . . 121.8(3) no
C1 N1 Mn1 . . 122.4(3) no
N1 C1 C2 . . 124.2(4) no
N1 C1 H1 . . 120(4) no
C2 C1 H1 . . 116(4) no
C1 C2 C3 . . 119.9(4) no
C1 C2 H2 . . 117(4) no
C3 C2 H2 . . 123(4) no
C4 C3 C2 . . 116.1(4) no
C4 C3 C6 . . 121.7(4) no
C2 C3 C6 . . 122.1(4) no
C5 C4 C3 . . 119.8(4) no
C5 C4 H4 . . 118(4) no
C3 C4 H4 . . 122(4) no
N1 C5 C4 . . 124.1(4) no
N1 C5 H5 . . 112(4) no
C4 C5 H5 . . 123(4) no
N2 C6 C10 . . 121.6(4) no
N2 C6 C3 . . 116.7(4) no
C10 C6 C3 . . 121.7(4) no
C7 N2 C6 . . 117.0(4) no
N2 C7 C8 . . 124.9(5) no
N2 C7 H7 . . 117(4) no
C8 C7 H7 . . 118(4) no
C9 C8 C7 . . 117.6(5) no
C9 C8 H8 . . 122(4) no
C7 C8 H8 . . 120(4) no
C8 C9 C10 . . 120.0(5) no
C8 C9 H9 . . 125(4) no
C10 C9 H9 . . 115(4) no
C6 C10 C9 . . 118.9(5) no
C6 C10 H10 . . 124(3) no
C9 C10 H10 . . 117(3) no

loop_
_geom_bond_atom_site_label_1
_geom_bond_atom_site_label_2
_geom_bond_site_symmetry_2
_geom_bond_distance
_geom_bond_publ_flag
Mn1 O1 2 2.237(4) no
Mn1 O1 . 2.237(4) yes
Mn1 N1 2 2.263(4) no
Mn1 N1 . 2.263(4) yes
Mn1 Cl1 . 2.5173(12) yes
Mn1 Cl1 2 2.5173(12) no
O1 H1O . .69(6) no
O1 H1P . .77(6) no
N1 C5 . 1.328(6) no
N1 C1 . 1.341(6) no
C1 C2 . 1.365(7) no
C1 H1 . .79(6) no
C2 C3 . 1.393(6) no
C2 H2 . .87(6) no
C3 C4 . 1.386(7) no
C3 C6 . 1.486(6) no
C4 C5 . 1.381(7) no
C4 H4 . .78(6) no
C5 H5 . .91(6) no
C6 N2 . 1.351(6) no
C6 C10 . 1.382(6) no
N2 C7 . 1.334(6) no
C7 C8 . 1.373(8) no
C7 H7 . .87(6) no
C8 C9 . 1.348(8) no
C8 H8 . .82(6) no
C9 C10 . 1.392(7) no
C9 H9 . .85(6) no
C10 H10 . .92(6) no

loop_
_geom_hbond_atom_site_label_D
_geom_hbond_atom_site_label_H
_geom_hbond_atom_site_label_A
_geom_hbond_site_symmetry_A
_geom_hbond_distance_DH
_geom_hbond_distance_HA
_geom_hbond_distance_DA
_geom_hbond_angle_DHA
O1 H1O Cl1 2_655 .69(6) 2.64(6) 3.307(4) 163(7)
O1 H1P N2 1_556 .77(6) 2.12(6) 2.851(5) 159(6)
C10 H10 Cl1 1_545 .92(6) 2.76(6) 3.668(5) 173(5)
